data_7157475
loop_
_publ_author_name
'Zhulanov, Vladimir E.'
'Vigovskaya, Valeria A.'
'Dmitriev, Maksim V.'
'Silaichev, Pavel S.'
'Maslivets, Andrey N.'
'Rubin, Michael'

_publ_section_title
;
 Dipyrazolodioxadiazocines as shelf-stable &quot;ready-to-use&quot;
 precursors for an in situ generation of enolate-iminium 1,4-dipoles: a
 straightforward atom-economical approach to
 pyrazolo[5,1-d][1,3,5]dioxazines.
;
_journal_issue 17
_journal_name_full 'Organic &amp; biomolecular chemistry'
_journal_page_first 3382
_journal_page_last 3391
_journal_paper_doi 10.1039/d0ob00451k
_journal_volume 18
_journal_year 2020
_chemical_compound_source none
_chemical_formula_moiety '2(C32 H30 N2 O5), C2 H6 O'
_chemical_formula_sum 'C66 H66 N4 O11'
_chemical_formula_weight 1091.23
_chemical_melting_point '143 -- 145 \%C (decomposition, acetone)'
_chemical_name_common none
_chemical_name_systematic
'Methyl 8'-(4-methylbenzoyl)-4',4'-diphenyl-4'H-spiro[cyclohexane-1,2'-pyrazolo[5,1-d][1,3,5]dioxazine]-7'-carboxylate'
_chemical_properties_physical Moisture-sensitive,Heat-sensitive
_space_group_IT_number 2
_space_group_name_Hall '-P 1'
_space_group_name_H-M_alt 'P -1'
_symmetry_cell_setting triclinic
_symmetry_space_group_name_H-M 'P -1'
_atom_sites_solution_hydrogens geom
_atom_sites_solution_primary direct
_atom_sites_solution_secondary difmap
_audit_block_doi 10.5517/ccdc.csd.cc24lbdh
_audit_creation_method SHELXL-97
_audit_update_record
;
2020-02-13 deposited with the CCDC.	2020-04-20 downloaded from the CCDC.
;
_cell_angle_alpha 94.886(9)
_cell_angle_beta 92.570(10)
_cell_angle_gamma 115.038(13)
_cell_formula_units_Z 2
_cell_length_a 9.2689(14)
_cell_length_b 9.7820(12)
_cell_length_c 35.199(3)
_cell_measurement_reflns_used 4873
_cell_measurement_temperature 295(2)
_cell_measurement_theta_max 24.5490
_cell_measurement_theta_min 2.4210
_cell_volume 2869.4(7)
_computing_cell_refinement
;
CrysAlisPro, Agilent Technologies,
Version 1.171.37.33 (release 27-03-2014 CrysAlis171 .NET)
(compiled Mar 27 2014,17:12:48)
;
_computing_data_collection
;
CrysAlisPro, Agilent Technologies,
Version 1.171.37.33 (release 27-03-2014 CrysAlis171 .NET)
(compiled Mar 27 2014,17:12:48)
;
_computing_data_reduction
;
CrysAlisPro, Agilent Technologies,
Version 1.171.37.33 (release 27-03-2014 CrysAlis171 .NET)
(compiled Mar 27 2014,17:12:48)
;
_computing_structure_refinement 'SHELXL-97 (Sheldrick, 2008)'
_computing_structure_solution 'SHELXS-97 (Sheldrick, 2008)'
_diffrn_ambient_temperature 295(2)
_diffrn_measured_fraction_theta_full 0.999
_diffrn_measured_fraction_theta_max 0.840
_diffrn_measurement_device_type 'New Xcalibur, Ruby'
_diffrn_measurement_method '\w scan'
_diffrn_radiation_monochromator graphite
_diffrn_radiation_source 'fine-focus sealed tube'
_diffrn_radiation_type MoK\a
_diffrn_radiation_wavelength 0.71073
_diffrn_reflns_av_R_equivalents 0.0615
_diffrn_reflns_av_sigmaI/netI 0.0780
_diffrn_reflns_limit_h_max 12
_diffrn_reflns_limit_h_min -12
_diffrn_reflns_limit_k_max 13
_diffrn_reflns_limit_k_min -13
_diffrn_reflns_limit_l_max 46
_diffrn_reflns_limit_l_min -48
_diffrn_reflns_number 28351
_diffrn_reflns_theta_full 26.00
_diffrn_reflns_theta_max 29.53
_diffrn_reflns_theta_min 2.31
_exptl_absorpt_coefficient_mu 0.086
_exptl_absorpt_correction_T_max 1.00000
_exptl_absorpt_correction_T_min 0.61769
_exptl_absorpt_correction_type multi-scan
_exptl_absorpt_process_details
;
CrysAlisPro, Agilent Technologies,
Version 1.171.37.33 (release 27-03-2014 CrysAlis171 .NET)
(compiled Mar 27 2014,17:12:48)
Empirical absorption correction using spherical harmonics,
 implemented in SCALE3 ABSPACK scaling algorithm.
;
_exptl_crystal_colour colourless
_exptl_crystal_density_diffrn 1.263
_exptl_crystal_density_method 'not measured'
_exptl_crystal_description prism
_exptl_crystal_F_000 1156
_exptl_crystal_size_max 0.40
_exptl_crystal_size_mid 0.35
_exptl_crystal_size_min 0.10
_refine_diff_density_max 0.536
_refine_diff_density_min -0.460
_refine_diff_density_rms 0.056
_refine_ls_extinction_coef 0.0100(11)
_refine_ls_extinction_expression Fc^*^=kFc[1+0.001xFc^2^\l^3^/sin(2\q)]^-1/4^
_refine_ls_extinction_method SHELXL
_refine_ls_goodness_of_fit_ref 1.016
_refine_ls_hydrogen_treatment constr
_refine_ls_matrix_type full
_refine_ls_number_parameters 744
_refine_ls_number_reflns 13469
_refine_ls_number_restraints 3
_refine_ls_restrained_S_all 1.019
_refine_ls_R_factor_all 0.1265
_refine_ls_R_factor_gt 0.0759
_refine_ls_shift/su_max 0.003
_refine_ls_shift/su_mean 0.000
_refine_ls_structure_factor_coef Fsqd
_refine_ls_weighting_details 'calc w=1/[\s^2^(Fo^2^)+(0.0986P)^2^+0.5034P] where P=(Fo^2^+2Fc^2^)/3'
_refine_ls_weighting_scheme calc
_refine_ls_wR_factor_gt 0.1856
_refine_ls_wR_factor_ref 0.2195
_reflns_number_gt 7998
_reflns_number_total 13469
_reflns_threshold_expression >2\s(I)
_cod_data_source_file d0ob00451k2.cif
_cod_data_source_block psu-876(vzh-134)-1
_cod_depositor_comments 'Adding full bibliography for 7157474--7157475.cif.'
_cod_original_cell_volume 2869.5(6)
_cod_database_code 7157475

loop_
_symmetry_equiv_pos_as_xyz
'x, y, z'
'-x, -y, -z'

loop_
_atom_site_label
_atom_site_type_symbol
_atom_site_fract_x
_atom_site_fract_y
_atom_site_fract_z
_atom_site_U_iso_or_equiv
_atom_site_adp_type
_atom_site_occupancy
_atom_site_symmetry_multiplicity
_atom_site_calc_flag
_atom_site_refinement_flags
_atom_site_disorder_assembly
_atom_site_disorder_group
C1 C -0.0136(5) -0.2852(4) 0.14978(13) 0.0752(15) Uani 0.801(7) 1 d P A 1
H1A H -0.0634 -0.3756 0.1320 0.113 Uiso 0.801(7) 1 calc PR A 1
H1B H -0.0872 -0.2841 0.1680 0.113 Uiso 0.801(7) 1 calc PR A 1
H1C H 0.0802 -0.2836 0.1629 0.113 Uiso 0.801(7) 1 calc PR A 1
C1B C 0.051(3) -0.180(2) 0.1911(5) 0.101(9) Uani 0.199(7) 1 d P A 2
H1B1 H 0.0579 -0.1883 0.2180 0.152 Uiso 0.199(7) 1 calc PR A 2
H1B2 H 0.1121 -0.2253 0.1784 0.152 Uiso 0.199(7) 1 calc PR A 2
H1B3 H -0.0586 -0.2305 0.1808 0.152 Uiso 0.199(7) 1 calc PR A 2
C2S C 0.8213(15) 0.9512(8) 0.2512(3) 0.409(13) Uani 1 1 d D . .
H2S1 H 0.8691 0.9232 0.2298 0.490 Uiso 1 1 calc R . .
H2S2 H 0.7460 0.8588 0.2603 0.490 Uiso 1 1 calc R . .
O1S O 0.7416(8) 1.0364(9) 0.2397(3) 0.366(6) Uani 1 1 d D . .
H1S H 0.7740 1.0701 0.2196 0.549 Uiso 1 1 calc R . .
C1S C 0.9501(9) 1.0455(10) 0.2831(3) 0.303(7) Uani 1 1 d D . .
H1S1 H 1.0107 0.9908 0.2898 0.455 Uiso 1 1 calc R . .
H1S2 H 0.9012 1.0655 0.3050 0.455 Uiso 1 1 calc R . .
H1S3 H 1.0199 1.1399 0.2745 0.455 Uiso 1 1 calc R . .
O4A O 0.2637(2) 0.62570(17) 0.39950(5) 0.0429(4) Uani 1 1 d . . .
O5A O 0.1238(2) 0.51851(17) 0.45096(4) 0.0415(4) Uani 1 1 d . . .
N1A N 0.2672(3) 0.2688(2) 0.40136(6) 0.0441(5) Uani 1 1 d . . .
N2A N 0.2229(2) 0.3816(2) 0.41267(5) 0.0394(5) Uani 1 1 d . . .
O1A O 0.5798(2) 0.3043(2) 0.34839(5) 0.0554(5) Uani 1 1 d . . .
C13A C 0.2892(3) 0.5024(2) 0.39278(6) 0.0366(5) Uani 1 1 d . . .
C4A C 0.3797(3) 0.4696(3) 0.36626(7) 0.0408(6) Uani 1 1 d . . .
C14A C 0.1191(3) 0.3712(2) 0.44383(6) 0.0382(5) Uani 1 1 d . . .
C15A C 0.1217(3) 0.6006(3) 0.41970(7) 0.0404(5) Uani 1 1 d . . .
C6A C 0.4857(3) 0.4982(3) 0.30051(7) 0.0457(6) Uani 1 1 d . . .
C21A C 0.1934(3) 0.3427(3) 0.48031(6) 0.0388(5) Uani 1 1 d . . .
C3A C 0.3598(3) 0.3221(3) 0.37340(7) 0.0421(6) Uani 1 1 d . . .
C27A C -0.0518(3) 0.2499(3) 0.43312(7) 0.0420(6) Uani 1 1 d . . .
O3A O 0.5235(3) 0.7057(2) 0.34505(6) 0.0735(6) Uani 1 1 d . . .
O2A O 0.3515(3) 0.0905(2) 0.34487(6) 0.0766(7) Uani 1 1 d . . .
C20A C 0.1433(4) 0.7548(3) 0.43676(8) 0.0530(7) Uani 1 1 d . . .
H20A H 0.2429 0.8028 0.4530 0.064 Uiso 1 1 calc R . .
H20B H 0.0568 0.7436 0.4526 0.064 Uiso 1 1 calc R . .
C22A C 0.2954(3) 0.4631(3) 0.50650(7) 0.0464(6) Uani 1 1 d . . .
H22A H 0.3191 0.5623 0.5020 0.056 Uiso 1 1 calc R . .
C32A C -0.0933(4) 0.1335(3) 0.40372(8) 0.0546(7) Uani 1 1 d . . .
H32A H -0.0154 0.1256 0.3891 0.065 Uiso 1 1 calc R . .
C5A C 0.4682(3) 0.5682(3) 0.33785(7) 0.0468(6) Uani 1 1 d . . .
C23A C 0.3618(3) 0.4358(3) 0.53928(8) 0.0578(7) Uani 1 1 d . . .
H23A H 0.4276 0.5170 0.5571 0.069 Uiso 1 1 calc R . .
C7A C 0.3706(3) 0.3596(3) 0.28301(7) 0.0507(7) Uani 1 1 d . . .
H7A H 0.2775 0.3091 0.2947 0.061 Uiso 1 1 calc R . .
C2A C 0.4269(4) 0.2243(3) 0.35448(7) 0.0498(7) Uani 1 1 d . . .
C26A C 0.1634(3) 0.1968(3) 0.48723(8) 0.0538(7) Uani 1 1 d . . .
H26A H 0.0953 0.1150 0.4699 0.065 Uiso 1 1 calc R . .
C11A C 0.6221(3) 0.5724(4) 0.28190(8) 0.0596(8) Uani 1 1 d . . .
H11A H 0.6995 0.6667 0.2927 0.072 Uiso 1 1 calc R . .
C9A C 0.5305(4) 0.3675(4) 0.23075(8) 0.0700(9) Uani 1 1 d . . .
C19A C 0.1454(4) 0.8562(3) 0.40589(9) 0.0634(8) Uani 1 1 d . . .
H19A H 0.1523 0.9521 0.4179 0.076 Uiso 1 1 calc R . .
H19B H 0.2391 0.8774 0.3919 0.076 Uiso 1 1 calc R . .
C28A C -0.1685(3) 0.2574(3) 0.45488(9) 0.0575(7) Uani 1 1 d . . .
H28A H -0.1410 0.3337 0.4752 0.069 Uiso 1 1 calc R . .
C16A C -0.0244(3) 0.5237(3) 0.39109(8) 0.0535(7) Uani 1 1 d . . .
H16A H -0.1202 0.4979 0.4044 0.064 Uiso 1 1 calc R . .
H16B H -0.0266 0.4303 0.3787 0.064 Uiso 1 1 calc R . .
C24A C 0.3321(4) 0.2912(3) 0.54586(8) 0.0601(8) Uani 1 1 d . . .
H24A H 0.3782 0.2739 0.5679 0.072 Uiso 1 1 calc R . .
C25A C 0.2336(4) 0.1711(3) 0.51972(9) 0.0645(8) Uani 1 1 d . . .
H25A H 0.2141 0.0724 0.5239 0.077 Uiso 1 1 calc R . .
C18A C -0.0040(4) 0.7806(4) 0.37818(10) 0.0771(10) Uani 1 1 d . . .
H18A H -0.0970 0.7686 0.3916 0.093 Uiso 1 1 calc R . .
H18B H 0.0028 0.8446 0.3581 0.093 Uiso 1 1 calc R . .
C1A C 0.6484(4) 0.2236(4) 0.32437(9) 0.0693(9) Uani 1 1 d . . .
H1A1 H 0.6327 0.1307 0.3345 0.104 Uiso 1 1 calc R . .
H1A2 H 0.7607 0.2856 0.3239 0.104 Uiso 1 1 calc R . .
H1A3 H 0.5971 0.2010 0.2988 0.104 Uiso 1 1 calc R . .
C8A C 0.3922(4) 0.2957(4) 0.24852(8) 0.0617(8) Uani 1 1 d . . .
H8A H 0.3130 0.2035 0.2371 0.074 Uiso 1 1 calc R . .
C30A C -0.3676(4) 0.0377(4) 0.41723(11) 0.0744(10) Uani 1 1 d . . .
H30A H -0.4736 -0.0328 0.4117 0.089 Uiso 1 1 calc R . .
C29A C -0.3267(4) 0.1524(4) 0.44687(11) 0.0742(9) Uani 1 1 d . . .
H29A H -0.4050 0.1595 0.4615 0.089 Uiso 1 1 calc R . .
C17A C -0.0227(4) 0.6276(3) 0.36069(9) 0.0686(9) Uani 1 1 d . . .
H17A H 0.0647 0.6412 0.3450 0.082 Uiso 1 1 calc R . .
H17B H -0.1217 0.5794 0.3442 0.082 Uiso 1 1 calc R . .
C10A C 0.6432(4) 0.5074(4) 0.24764(9) 0.0743(10) Uani 1 1 d . . .
H10A H 0.7351 0.5586 0.2356 0.089 Uiso 1 1 calc R . .
C31A C -0.2529(4) 0.0275(3) 0.39602(10) 0.0703(10) Uani 1 1 d . . .
H31A H -0.2808 -0.0506 0.3762 0.084 Uiso 1 1 calc R . .
C12A C 0.5561(5) 0.2959(6) 0.19328(10) 0.1120(16) Uani 1 1 d . . .
H12A H 0.6359 0.3726 0.1807 0.168 Uiso 1 1 calc R . .
H12B H 0.4575 0.2507 0.1771 0.168 Uiso 1 1 calc R . .
H12C H 0.5911 0.2193 0.1983 0.168 Uiso 1 1 calc R . .
O5 O 0.28015(19) 0.49183(17) 0.11098(5) 0.0417(4) Uani 1 1 d . . .
O4 O 0.37964(19) 0.45653(17) 0.05278(4) 0.0402(4) Uani 1 1 d . . .
N2 N 0.2974(2) 0.2644(2) 0.09141(5) 0.0379(4) Uani 1 1 d . . .
N1 N 0.2439(2) 0.1179(2) 0.10006(6) 0.0417(5) Uani 1 1 d . . .
O3 O -0.0669(2) 0.1759(2) 0.17488(6) 0.0684(6) Uani 1 1 d . . .
C14 C 0.3887(3) 0.3176(2) 0.05834(6) 0.0362(5) Uani 1 1 d . . .
C4 C 0.1592(3) 0.2554(3) 0.14176(7) 0.0378(5) Uani 1 1 d . . .
C15 C 0.4015(3) 0.5646(3) 0.08473(7) 0.0412(6) Uani 1 1 d . . .
C13 C 0.2495(3) 0.3480(2) 0.11574(7) 0.0367(5) Uani 1 1 d . . .
C27 C 0.3040(3) 0.2081(3) 0.02252(7) 0.0405(6) Uani 1 1 d . . .
C21 C 0.5619(3) 0.3399(2) 0.06510(6) 0.0362(5) Uani 1 1 d . . .
C3 C 0.1610(3) 0.1146(3) 0.13007(7) 0.0399(5) Uani 1 1 d . . .
O1 O 0.0323(3) -0.1494(2) 0.12870(6) 0.0706(6) Uani 1 1 d . . .
C26 C 0.6131(3) 0.2763(3) 0.09367(7) 0.0438(6) Uani 1 1 d . . .
H26 H 0.5408 0.2174 0.1098 0.053 Uiso 1 1 calc R . .
C5 C 0.0639(3) 0.2797(3) 0.17198(7) 0.0431(6) Uani 1 1 d . . .
C6 C 0.1249(3) 0.4232(3) 0.19783(7) 0.0443(6) Uani 1 1 d . . .
C16 C 0.3615(4) 0.6841(3) 0.06942(8) 0.0562(7) Uani 1 1 d . . .
H16C H 0.2517 0.6374 0.0581 0.067 Uiso 1 1 calc R . .
H16D H 0.4301 0.7268 0.0494 0.067 Uiso 1 1 calc R . .
C24 C 0.8783(3) 0.3868(3) 0.07432(9) 0.0622(8) Uani 1 1 d . . .
H24 H 0.9848 0.4034 0.0776 0.075 Uiso 1 1 calc R . .
C32 C 0.1860(3) 0.2241(3) 0.00034(7) 0.0499(6) Uani 1 1 d . . .
H32 H 0.1577 0.3026 0.0075 0.060 Uiso 1 1 calc R . .
C25 C 0.7704(3) 0.3004(3) 0.09815(8) 0.0540(7) Uani 1 1 d . . .
H25 H 0.8042 0.2582 0.1174 0.065 Uiso 1 1 calc R . .
C31 C 0.1094(3) 0.1246(3) -0.03241(8) 0.0598(8) Uani 1 1 d . . .
H31 H 0.0323 0.1381 -0.0474 0.072 Uiso 1 1 calc R . .
C20 C 0.5660(3) 0.6329(3) 0.10701(8) 0.0502(7) Uani 1 1 d . . .
H20C H 0.5799 0.5545 0.1197 0.060 Uiso 1 1 calc R . .
H20D H 0.6475 0.6684 0.0892 0.060 Uiso 1 1 calc R . .
C7 C 0.2827(3) 0.5301(3) 0.20021(7) 0.0510(7) Uani 1 1 d . . .
H7 H 0.3532 0.5135 0.1845 0.061 Uiso 1 1 calc R . .
C22 C 0.6707(3) 0.4247(3) 0.04071(7) 0.0479(6) Uani 1 1 d . . .
H22 H 0.6373 0.4655 0.0211 0.058 Uiso 1 1 calc R . .
C28 C 0.3396(3) 0.0871(3) 0.01195(8) 0.0530(7) Uani 1 1 d . . .
H28 H 0.4172 0.0733 0.0267 0.064 Uiso 1 1 calc R . .
O2 O 0.1170(4) -0.0143(2) 0.18495(7) 0.0972(9) Uani 1 1 d . . .
C2 C 0.1003(3) -0.0225(3) 0.15098(9) 0.0546(7) Uani 1 1 d . A .
C11 C 0.0231(4) 0.4492(4) 0.22231(9) 0.0653(8) Uani 1 1 d . . .
H11 H -0.0831 0.3786 0.2215 0.078 Uiso 1 1 calc R . .
C23 C 0.8283(3) 0.4483(3) 0.04573(9) 0.0588(7) Uani 1 1 d . . .
H23 H 0.9013 0.5063 0.0296 0.071 Uiso 1 1 calc R . .
C8 C 0.3369(4) 0.6610(3) 0.22555(8) 0.0635(8) Uani 1 1 d . . .
H8 H 0.4430 0.7319 0.2264 0.076 Uiso 1 1 calc R . .
C30 C 0.1480(3) 0.0067(4) -0.04244(8) 0.0618(8) Uani 1 1 d . . .
H30 H 0.0972 -0.0601 -0.0644 0.074 Uiso 1 1 calc R . .
C29 C 0.2615(4) -0.0130(3) -0.02014(9) 0.0651(8) Uani 1 1 d . . .
H29 H 0.2858 -0.0945 -0.0267 0.078 Uiso 1 1 calc R . .
C19 C 0.5896(4) 0.7645(3) 0.13683(9) 0.0637(8) Uani 1 1 d . . .
H19C H 0.5224 0.7254 0.1573 0.076 Uiso 1 1 calc R . .
H19D H 0.6999 0.8115 0.1477 0.076 Uiso 1 1 calc R . .
C17 C 0.3819(5) 0.8112(3) 0.10031(10) 0.0736(10) Uani 1 1 d . . .
H17C H 0.3606 0.8882 0.0888 0.088 Uiso 1 1 calc R . .
H17D H 0.3050 0.7708 0.1189 0.088 Uiso 1 1 calc R . .
C18 C 0.5497(5) 0.8830(3) 0.12044(11) 0.0789(10) Uani 1 1 d . . .
H18C H 0.6261 0.9325 0.1024 0.095 Uiso 1 1 calc R . .
H18D H 0.5575 0.9596 0.1409 0.095 Uiso 1 1 calc R . .
C10 C 0.0798(5) 0.5796(4) 0.24769(10) 0.0810(11) Uani 1 1 d . . .
H10 H 0.0106 0.5949 0.2640 0.097 Uiso 1 1 calc R . .
C9 C 0.2357(4) 0.6879(4) 0.24966(9) 0.0709(9) Uani 1 1 d . . .
C12 C 0.2966(6) 0.8314(5) 0.27762(12) 0.1117(15) Uani 1 1 d . . .
H12D H 0.2180 0.8230 0.2952 0.167 Uiso 1 1 calc R . .
H12E H 0.3163 0.9172 0.2638 0.167 Uiso 1 1 calc R . .
H12F H 0.3941 0.8448 0.2915 0.167 Uiso 1 1 calc R . .

loop_
_atom_site_aniso_label
_atom_site_aniso_U_11
_atom_site_aniso_U_22
_atom_site_aniso_U_33
_atom_site_aniso_U_23
_atom_site_aniso_U_13
_atom_site_aniso_U_12
C1 0.089(3) 0.036(2) 0.091(3) 0.022(2) 0.020(2) 0.0137(19)
C1B 0.15(2) 0.102(16) 0.078(13) 0.069(12) 0.031(13) 0.065(14)
C2S 0.305(19) 0.236(13) 0.69(3) 0.304(19) 0.20(2) 0.061(13)
O1S 0.278(9) 0.273(9) 0.493(15) 0.041(10) 0.244(10) 0.048(7)
C1S 0.119(6) 0.317(13) 0.298(12) -0.015(10) 0.049(7) -0.069(7)
O4A 0.0466(10) 0.0331(9) 0.0495(10) 0.0108(7) 0.0117(8) 0.0157(7)
O5A 0.0518(10) 0.0341(9) 0.0400(9) 0.0090(7) 0.0088(8) 0.0187(8)
N1A 0.0557(13) 0.0335(11) 0.0437(11) 0.0034(9) 0.0065(10) 0.0196(10)
N2A 0.0478(12) 0.0311(10) 0.0391(10) 0.0066(8) 0.0093(9) 0.0158(9)
O1A 0.0530(12) 0.0568(11) 0.0598(11) -0.0019(9) 0.0050(9) 0.0283(10)
C13A 0.0391(13) 0.0294(11) 0.0378(12) 0.0040(10) 0.0025(10) 0.0113(10)
C4A 0.0460(14) 0.0330(12) 0.0369(12) 0.0027(10) 0.0018(11) 0.0112(11)
C14A 0.0438(14) 0.0329(12) 0.0377(12) 0.0051(10) 0.0082(10) 0.0158(10)
C15A 0.0430(14) 0.0391(13) 0.0439(13) 0.0143(11) 0.0109(11) 0.0199(11)
C6A 0.0454(15) 0.0488(15) 0.0414(13) 0.0115(12) 0.0062(11) 0.0173(12)
C21A 0.0388(13) 0.0408(13) 0.0368(12) 0.0078(10) 0.0086(10) 0.0160(11)
C3A 0.0462(14) 0.0370(13) 0.0380(12) 0.0016(10) 0.0048(11) 0.0133(11)
C27A 0.0449(15) 0.0348(12) 0.0438(13) 0.0118(11) 0.0004(11) 0.0137(11)
O3A 0.0901(17) 0.0373(11) 0.0738(14) 0.0071(10) 0.0263(12) 0.0068(10)
O2A 0.1013(18) 0.0363(11) 0.0856(15) 0.0014(10) 0.0387(13) 0.0212(11)
C20A 0.0682(19) 0.0421(14) 0.0553(16) 0.0104(12) 0.0172(14) 0.0279(14)
C22A 0.0431(15) 0.0428(14) 0.0496(15) 0.0067(12) 0.0026(12) 0.0149(11)
C32A 0.0573(18) 0.0462(15) 0.0525(15) 0.0066(13) -0.0035(13) 0.0155(13)
C5A 0.0469(15) 0.0373(14) 0.0473(14) 0.0084(11) 0.0076(12) 0.0086(11)
C23A 0.0460(16) 0.0644(18) 0.0534(16) 0.0029(14) -0.0073(13) 0.0163(14)
C7A 0.0496(16) 0.0573(16) 0.0409(13) 0.0070(12) 0.0031(12) 0.0186(13)
C2A 0.0668(19) 0.0441(15) 0.0422(14) 0.0070(12) 0.0105(13) 0.0264(14)
C26A 0.0623(18) 0.0429(15) 0.0505(15) 0.0093(12) -0.0051(13) 0.0174(13)
C11A 0.0430(16) 0.075(2) 0.0548(17) 0.0152(15) 0.0101(13) 0.0173(14)
C9A 0.063(2) 0.116(3) 0.0427(15) -0.0010(17) 0.0000(15) 0.052(2)
C19A 0.085(2) 0.0458(16) 0.0715(19) 0.0212(14) 0.0221(17) 0.0361(16)
C28A 0.0458(16) 0.0513(16) 0.0677(18) 0.0135(14) 0.0096(14) 0.0118(13)
C16A 0.0474(16) 0.0485(15) 0.0621(17) 0.0166(13) 0.0009(13) 0.0165(13)
C24A 0.0523(18) 0.0705(19) 0.0539(16) 0.0202(15) -0.0043(14) 0.0213(15)
C25A 0.073(2) 0.0528(17) 0.0653(18) 0.0213(15) -0.0037(16) 0.0232(15)
C18A 0.083(3) 0.077(2) 0.094(2) 0.0466(19) 0.023(2) 0.047(2)
C1A 0.075(2) 0.083(2) 0.0671(19) 0.0011(17) 0.0122(17) 0.0514(19)
C8A 0.065(2) 0.072(2) 0.0456(15) -0.0058(14) -0.0053(14) 0.0305(16)
C30A 0.0425(18) 0.060(2) 0.105(3) 0.031(2) -0.0089(18) 0.0050(15)
C29A 0.0471(18) 0.067(2) 0.103(3) 0.025(2) 0.0124(18) 0.0159(16)
C17A 0.065(2) 0.0654(19) 0.071(2) 0.0276(16) -0.0082(16) 0.0212(16)
C10A 0.0528(19) 0.120(3) 0.0524(18) 0.0171(19) 0.0150(15) 0.037(2)
C31A 0.067(2) 0.0458(16) 0.076(2) 0.0103(15) -0.0205(18) 0.0047(15)
C12A 0.098(3) 0.198(5) 0.055(2) -0.026(3) 0.002(2) 0.086(3)
O5 0.0427(10) 0.0339(9) 0.0511(10) 0.0131(7) 0.0176(8) 0.0162(7)
O4 0.0427(10) 0.0368(9) 0.0432(9) 0.0121(7) 0.0091(7) 0.0173(7)
N2 0.0397(11) 0.0319(10) 0.0439(11) 0.0092(8) 0.0137(9) 0.0153(9)
N1 0.0451(12) 0.0317(10) 0.0476(11) 0.0106(9) 0.0103(10) 0.0139(9)
O3 0.0505(12) 0.0635(13) 0.0675(13) 0.0062(10) 0.0261(10) 0.0000(10)
C14 0.0372(13) 0.0338(12) 0.0383(12) 0.0108(10) 0.0098(10) 0.0140(10)
C4 0.0350(13) 0.0361(12) 0.0404(12) 0.0090(10) 0.0075(10) 0.0120(10)
C15 0.0415(14) 0.0343(12) 0.0488(14) 0.0117(11) 0.0152(11) 0.0150(11)
C13 0.0328(12) 0.0328(12) 0.0429(13) 0.0067(10) 0.0047(10) 0.0120(10)
C27 0.0335(13) 0.0413(13) 0.0414(13) 0.0093(11) 0.0094(10) 0.0097(10)
C21 0.0343(12) 0.0343(12) 0.0380(12) 0.0043(10) 0.0069(10) 0.0124(10)
C3 0.0388(13) 0.0350(12) 0.0430(13) 0.0095(10) 0.0083(11) 0.0117(10)
O1 0.0889(16) 0.0375(11) 0.0723(14) 0.0124(10) 0.0201(12) 0.0121(10)
C26 0.0470(15) 0.0414(13) 0.0413(13) 0.0046(11) 0.0021(11) 0.0175(12)
C5 0.0369(14) 0.0474(14) 0.0425(13) 0.0113(11) 0.0082(11) 0.0140(11)
C6 0.0410(14) 0.0506(15) 0.0438(13) 0.0073(11) 0.0076(11) 0.0214(12)
C16 0.0635(19) 0.0462(15) 0.0689(18) 0.0261(14) 0.0231(15) 0.0279(14)
C24 0.0353(15) 0.0587(18) 0.089(2) 0.0059(16) -0.0034(15) 0.0177(13)
C32 0.0424(15) 0.0498(15) 0.0535(15) 0.0127(12) 0.0060(12) 0.0148(12)
C25 0.0489(17) 0.0511(16) 0.0604(17) 0.0054(13) -0.0087(14) 0.0214(13)
C31 0.0422(16) 0.0670(19) 0.0545(16) 0.0140(15) -0.0028(13) 0.0078(14)
C20 0.0413(15) 0.0405(14) 0.0640(17) 0.0005(12) 0.0101(12) 0.0135(11)
C7 0.0474(16) 0.0545(16) 0.0494(15) 0.0033(13) 0.0075(12) 0.0202(13)
C22 0.0427(15) 0.0515(15) 0.0511(15) 0.0158(12) 0.0104(12) 0.0193(12)
C28 0.0433(15) 0.0568(17) 0.0567(16) -0.0060(13) -0.0004(13) 0.0220(13)
O2 0.148(3) 0.0599(14) 0.0575(14) 0.0280(11) 0.0068(15) 0.0162(15)
C2 0.0516(17) 0.0380(15) 0.071(2) 0.0158(14) 0.0220(14) 0.0131(12)
C11 0.0497(17) 0.075(2) 0.0687(19) -0.0041(16) 0.0154(15) 0.0259(15)
C23 0.0408(16) 0.0608(18) 0.0743(19) 0.0217(15) 0.0191(14) 0.0173(13)
C8 0.0563(18) 0.0593(18) 0.0585(17) -0.0040(15) 0.0035(14) 0.0112(15)
C30 0.0473(17) 0.069(2) 0.0501(16) -0.0050(14) 0.0040(13) 0.0094(15)
C29 0.0546(18) 0.0605(19) 0.0692(19) -0.0158(15) 0.0038(15) 0.0184(15)
C19 0.0564(18) 0.0449(16) 0.077(2) -0.0040(15) 0.0113(15) 0.0104(14)
C17 0.103(3) 0.0507(18) 0.089(2) 0.0243(17) 0.037(2) 0.0480(19)
C18 0.095(3) 0.0399(16) 0.093(2) 0.0077(16) 0.037(2) 0.0178(17)
C10 0.077(2) 0.095(3) 0.074(2) -0.016(2) 0.0167(18) 0.045(2)
C9 0.082(2) 0.067(2) 0.0616(19) -0.0077(16) 0.0040(18) 0.0322(19)
C12 0.132(4) 0.088(3) 0.101(3) -0.034(2) 0.007(3) 0.042(3)

loop_
_atom_type_symbol
_atom_type_description
_atom_type_scat_dispersion_real
_atom_type_scat_dispersion_imag
_atom_type_scat_source
C C 0.0033 0.0016 'International Tables Vol C Tables 4.2.6.8 and 6.1.1.4'
H H 0.0000 0.0000 'International Tables Vol C Tables 4.2.6.8 and 6.1.1.4'
N N 0.0061 0.0033 'International Tables Vol C Tables 4.2.6.8 and 6.1.1.4'
O O 0.0106 0.0060 'International Tables Vol C Tables 4.2.6.8 and 6.1.1.4'

loop_
_geom_angle_atom_site_label_1
_geom_angle_atom_site_label_2
_geom_angle_atom_site_label_3
_geom_angle
_geom_angle_site_symmetry_1
_geom_angle_site_symmetry_3
_geom_angle_publ_flag
O1 C1 H1A 109.5 . . ?
O1 C1 H1B 109.5 . . ?
H1A C1 H1B 109.5 . . ?
O1 C1 H1C 109.5 . . ?
H1A C1 H1C 109.5 . . ?
H1B C1 H1C 109.5 . . ?
O2 C1B H1B1 109.5 . . ?
O2 C1B H1B2 109.5 . . ?
H1B1 C1B H1B2 109.5 . . ?
O2 C1B H1B3 109.5 . . ?
H1B1 C1B H1B3 109.5 . . ?
H1B2 C1B H1B3 109.5 . . ?
O1S C2S C1S 109.0(5) . . ?
O1S C2S H2S1 109.9 . . ?
C1S C2S H2S1 109.9 . . ?
O1S C2S H2S2 109.9 . . ?
C1S C2S H2S2 109.9 . . ?
H2S1 C2S H2S2 108.3 . . ?
C2S O1S H1S 109.5 . . ?
C2S C1S H1S1 109.5 . . ?
C2S C1S H1S2 109.5 . . ?
H1S1 C1S H1S2 109.5 . . ?
C2S C1S H1S3 109.5 . . ?
H1S1 C1S H1S3 109.5 . . ?
H1S2 C1S H1S3 109.5 . . ?
C13A O4A C15A 113.81(18) . . ?
C15A O5A C14A 119.55(17) . . ?
C3A N1A N2A 103.99(19) . . ?
C13A N2A N1A 112.02(19) . . ?
C13A N2A C14A 125.17(19) . . ?
N1A N2A C14A 122.77(18) . . ?
C2A O1A C1A 115.4(2) . . ?
O4A C13A N2A 122.0(2) . . ?
O4A C13A C4A 130.0(2) . . ?
N2A C13A C4A 108.0(2) . . ?
C13A C4A C3A 102.8(2) . . ?
C13A C4A C5A 126.0(2) . . ?
C3A C4A C5A 131.2(2) . . ?
O5A C14A N2A 105.29(18) . . ?
O5A C14A C27A 111.42(19) . . ?
N2A C14A C27A 112.13(19) . . ?
O5A C14A C21A 106.69(17) . . ?
N2A C14A C21A 109.41(19) . . ?
C27A C14A C21A 111.58(19) . . ?
O5A C15A O4A 108.10(18) . . ?
O5A C15A C20A 106.36(19) . . ?
O4A C15A C20A 106.0(2) . . ?
O5A C15A C16A 115.1(2) . . ?
O4A C15A C16A 108.4(2) . . ?
C20A C15A C16A 112.4(2) . . ?
C7A C6A C11A 118.1(2) . . ?
C7A C6A C5A 122.5(2) . . ?
C11A C6A C5A 119.4(2) . . ?
C26A C21A C22A 118.8(2) . . ?
C26A C21A C14A 120.5(2) . . ?
C22A C21A C14A 120.7(2) . . ?
N1A C3A C4A 113.2(2) . . ?
N1A C3A C2A 117.5(2) . . ?
C4A C3A C2A 129.3(2) . . ?
C28A C27A C32A 119.2(3) . . ?
C28A C27A C14A 117.1(2) . . ?
C32A C27A C14A 123.7(2) . . ?
C15A C20A C19A 111.7(2) . . ?
C15A C20A H20A 109.3 . . ?
C19A C20A H20A 109.3 . . ?
C15A C20A H20B 109.3 . . ?
C19A C20A H20B 109.3 . . ?
H20A C20A H20B 107.9 . . ?
C23A C22A C21A 120.1(2) . . ?
C23A C22A H22A 119.9 . . ?
C21A C22A H22A 119.9 . . ?
C27A C32A C31A 119.7(3) . . ?
C27A C32A H32A 120.2 . . ?
C31A C32A H32A 120.2 . . ?
O3A C5A C4A 119.9(2) . . ?
O3A C5A C6A 120.8(2) . . ?
C4A C5A C6A 119.3(2) . . ?
C24A C23A C22A 120.8(3) . . ?
C24A C23A H23A 119.6 . . ?
C22A C23A H23A 119.6 . . ?
C8A C7A C6A 121.1(3) . . ?
C8A C7A H7A 119.5 . . ?
C6A C7A H7A 119.5 . . ?
O2A C2A O1A 124.6(3) . . ?
O2A C2A C3A 124.0(3) . . ?
O1A C2A C3A 111.4(2) . . ?
C21A C26A C25A 120.6(2) . . ?
C21A C26A H26A 119.7 . . ?
C25A C26A H26A 119.7 . . ?
C10A C11A C6A 120.4(3) . . ?
C10A C11A H11A 119.8 . . ?
C6A C11A H11A 119.8 . . ?
C8A C9A C10A 118.3(3) . . ?
C8A C9A C12A 120.7(3) . . ?
C10A C9A C12A 120.9(3) . . ?
C18A C19A C20A 111.1(2) . . ?
C18A C19A H19A 109.4 . . ?
C20A C19A H19A 109.4 . . ?
C18A C19A H19B 109.4 . . ?
C20A C19A H19B 109.4 . . ?
H19A C19A H19B 108.0 . . ?
C27A C28A C29A 120.7(3) . . ?
C27A C28A H28A 119.6 . . ?
C29A C28A H28A 119.6 . . ?
C15A C16A C17A 111.0(2) . . ?
C15A C16A H16A 109.4 . . ?
C17A C16A H16A 109.4 . . ?
C15A C16A H16B 109.4 . . ?
C17A C16A H16B 109.4 . . ?
H16A C16A H16B 108.0 . . ?
C23A C24A C25A 119.6(3) . . ?
C23A C24A H24A 120.2 . . ?
C25A C24A H24A 120.2 . . ?
C24A C25A C26A 120.2(3) . . ?
C24A C25A H25A 119.9 . . ?
C26A C25A H25A 119.9 . . ?
C17A C18A C19A 110.7(3) . . ?
C17A C18A H18A 109.5 . . ?
C19A C18A H18A 109.5 . . ?
C17A C18A H18B 109.5 . . ?
C19A C18A H18B 109.5 . . ?
H18A C18A H18B 108.1 . . ?
O1A C1A H1A1 109.5 . . ?
O1A C1A H1A2 109.5 . . ?
H1A1 C1A H1A2 109.5 . . ?
O1A C1A H1A3 109.5 . . ?
H1A1 C1A H1A3 109.5 . . ?
H1A2 C1A H1A3 109.5 . . ?
C7A C8A C9A 120.6(3) . . ?
C7A C8A H8A 119.7 . . ?
C9A C8A H8A 119.7 . . ?
C31A C30A C29A 119.9(3) . . ?
C31A C30A H30A 120.0 . . ?
C29A C30A H30A 120.0 . . ?
C30A C29A C28A 119.8(3) . . ?
C30A C29A H29A 120.1 . . ?
C28A C29A H29A 120.1 . . ?
C18A C17A C16A 112.2(3) . . ?
C18A C17A H17A 109.2 . . ?
C16A C17A H17A 109.2 . . ?
C18A C17A H17B 109.2 . . ?
C16A C17A H17B 109.2 . . ?
H17A C17A H17B 107.9 . . ?
C11A C10A C9A 121.4(3) . . ?
C11A C10A H10A 119.3 . . ?
C9A C10A H10A 119.3 . . ?
C30A C31A C32A 120.7(3) . . ?
C30A C31A H31A 119.7 . . ?
C32A C31A H31A 119.7 . . ?
C9A C12A H12A 109.5 . . ?
C9A C12A H12B 109.5 . . ?
H12A C12A H12B 109.5 . . ?
C9A C12A H12C 109.5 . . ?
H12A C12A H12C 109.5 . . ?
H12B C12A H12C 109.5 . . ?
C13 O5 C15 115.99(17) . . ?
C15 O4 C14 120.04(17) . . ?
C13 N2 N1 111.60(19) . . ?
C13 N2 C14 125.59(19) . . ?
N1 N2 C14 122.75(18) . . ?
C3 N1 N2 103.96(18) . . ?
O4 C14 N2 105.00(17) . . ?
O4 C14 C27 106.41(18) . . ?
N2 C14 C27 109.82(18) . . ?
O4 C14 C21 111.75(18) . . ?
N2 C14 C21 112.17(18) . . ?
C27 C14 C21 111.36(18) . . ?
C13 C4 C3 102.8(2) . . ?
C13 C4 C5 132.3(2) . . ?
C3 C4 C5 124.5(2) . . ?
O4 C15 O5 108.35(17) . . ?
O4 C15 C16 105.8(2) . . ?
O5 C15 C16 105.9(2) . . ?
O4 C15 C20 115.7(2) . . ?
O5 C15 C20 108.7(2) . . ?
C16 C15 C20 111.9(2) . . ?
O5 C13 N2 121.4(2) . . ?
O5 C13 C4 130.2(2) . . ?
N2 C13 C4 108.24(19) . . ?
C28 C27 C32 118.2(2) . . ?
C28 C27 C14 120.8(2) . . ?
C32 C27 C14 121.0(2) . . ?
C22 C21 C26 119.2(2) . . ?
C22 C21 C14 117.7(2) . . ?
C26 C21 C14 123.0(2) . . ?
N1 C3 C4 113.4(2) . . ?
N1 C3 C2 119.8(2) . . ?
C4 C3 C2 126.3(2) . . ?
C2 O1 C1 113.0(3) . . ?
C25 C26 C21 120.1(3) . . ?
C25 C26 H26 119.9 . . ?
C21 C26 H26 119.9 . . ?
O3 C5 C6 121.3(2) . . ?
O3 C5 C4 117.4(2) . . ?
C6 C5 C4 121.3(2) . . ?
C7 C6 C11 118.3(3) . . ?
C7 C6 C5 122.5(2) . . ?
C11 C6 C5 119.1(2) . . ?
C15 C16 C17 112.4(2) . . ?
C15 C16 H16C 109.1 . . ?
C17 C16 H16C 109.1 . . ?
C15 C16 H16D 109.1 . . ?
C17 C16 H16D 109.1 . . ?
H16C C16 H16D 107.9 . . ?
C23 C24 C25 119.9(3) . . ?
C23 C24 H24 120.1 . . ?
C25 C24 H24 120.1 . . ?
C27 C32 C31 121.0(3) . . ?
C27 C32 H32 119.5 . . ?
C31 C32 H32 119.5 . . ?
C26 C25 C24 120.4(3) . . ?
C26 C25 H25 119.8 . . ?
C24 C25 H25 119.8 . . ?
C30 C31 C32 119.6(3) . . ?
C30 C31 H31 120.2 . . ?
C32 C31 H31 120.2 . . ?
C19 C20 C15 112.8(2) . . ?
C19 C20 H20C 109.0 . . ?
C15 C20 H20C 109.0 . . ?
C19 C20 H20D 109.0 . . ?
C15 C20 H20D 109.0 . . ?
H20C C20 H20D 107.8 . . ?
C8 C7 C6 121.0(3) . . ?
C8 C7 H7 119.5 . . ?
C6 C7 H7 119.5 . . ?
C23 C22 C21 119.8(2) . . ?
C23 C22 H22 120.1 . . ?
C21 C22 H22 120.1 . . ?
C29 C28 C27 120.8(3) . . ?
C29 C28 H28 119.6 . . ?
C27 C28 H28 119.6 . . ?
C2 O2 C1B 101.4(8) . . ?
O2 C2 O1 123.9(3) . . ?
O2 C2 C3 122.3(3) . . ?
O1 C2 C3 113.7(3) . . ?
C10 C11 C6 119.9(3) . . ?
C10 C11 H11 120.1 . . ?
C6 C11 H11 120.1 . . ?
C24 C23 C22 120.5(3) . . ?
C24 C23 H23 119.7 . . ?
C22 C23 H23 119.7 . . ?
C7 C8 C9 120.9(3) . . ?
C7 C8 H8 119.5 . . ?
C9 C8 H8 119.5 . . ?
C31 C30 C29 120.0(3) . . ?
C31 C30 H30 120.0 . . ?
C29 C30 H30 120.0 . . ?
C30 C29 C28 120.4(3) . . ?
C30 C29 H29 119.8 . . ?
C28 C29 H29 119.8 . . ?
C18 C19 C20 112.6(3) . . ?
C18 C19 H19C 109.1 . . ?
C20 C19 H19C 109.1 . . ?
C18 C19 H19D 109.1 . . ?
C20 C19 H19D 109.1 . . ?
H19C C19 H19D 107.8 . . ?
C18 C17 C16 111.4(3) . . ?
C18 C17 H17C 109.4 . . ?
C16 C17 H17C 109.4 . . ?
C18 C17 H17D 109.4 . . ?
C16 C17 H17D 109.4 . . ?
H17C C17 H17D 108.0 . . ?
C19 C18 C17 110.6(2) . . ?
C19 C18 H18C 109.5 . . ?
C17 C18 H18C 109.5 . . ?
C19 C18 H18D 109.5 . . ?
C17 C18 H18D 109.5 . . ?
H18C C18 H18D 108.1 . . ?
C11 C10 C9 122.2(3) . . ?
C11 C10 H10 118.9 . . ?
C9 C10 H10 118.9 . . ?
C10 C9 C8 117.8(3) . . ?
C10 C9 C12 121.7(3) . . ?
C8 C9 C12 120.5(3) . . ?
C9 C12 H12D 109.5 . . ?
C9 C12 H12E 109.5 . . ?
H12D C12 H12E 109.5 . . ?
C9 C12 H12F 109.5 . . ?
H12D C12 H12F 109.5 . . ?
H12E C12 H12F 109.5 . . ?

loop_
_geom_bond_atom_site_label_1
_geom_bond_atom_site_label_2
_geom_bond_distance
_geom_bond_site_symmetry_2
_geom_bond_publ_flag
C1 O1 1.489(4) . ?
C1 H1A 0.9600 . ?
C1 H1B 0.9600 . ?
C1 H1C 0.9600 . ?
C1B O2 1.507(18) . ?
C1B H1B1 0.9600 . ?
C1B H1B2 0.9600 . ?
C1B H1B3 0.9600 . ?
C2S O1S 1.400(5) . ?
C2S C1S 1.518(5) . ?
C2S H2S1 0.9700 . ?
C2S H2S2 0.9700 . ?
O1S H1S 0.8200 . ?
C1S H1S1 0.9600 . ?
C1S H1S2 0.9600 . ?
C1S H1S3 0.9600 . ?
O4A C13A 1.328(3) . ?
O4A C15A 1.462(3) . ?
O5A C15A 1.421(3) . ?
O5A C14A 1.423(3) . ?
N1A C3A 1.327(3) . ?
N1A N2A 1.367(3) . ?
N2A C13A 1.353(3) . ?
N2A C14A 1.473(3) . ?
O1A C2A 1.336(3) . ?
O1A C1A 1.450(3) . ?
C13A C4A 1.388(3) . ?
C4A C3A 1.421(3) . ?
C4A C5A 1.474(3) . ?
C14A C27A 1.530(3) . ?
C14A C21A 1.531(3) . ?
C15A C20A 1.502(3) . ?
C15A C16A 1.517(3) . ?
C6A C7A 1.389(4) . ?
C6A C11A 1.390(4) . ?
C6A C5A 1.477(4) . ?
C21A C26A 1.380(3) . ?
C21A C22A 1.387(3) . ?
C3A C2A 1.475(4) . ?
C27A C28A 1.376(4) . ?
C27A C32A 1.382(4) . ?
O3A C5A 1.218(3) . ?
O2A C2A 1.202(3) . ?
C20A C19A 1.528(4) . ?
C20A H20A 0.9700 . ?
C20A H20B 0.9700 . ?
C22A C23A 1.382(4) . ?
C22A H22A 0.9300 . ?
C32A C31A 1.398(4) . ?
C32A H32A 0.9300 . ?
C23A C24A 1.365(4) . ?
C23A H23A 0.9300 . ?
C7A C8A 1.379(4) . ?
C7A H7A 0.9300 . ?
C26A C25A 1.384(4) . ?
C26A H26A 0.9300 . ?
C11A C10A 1.376(4) . ?
C11A H11A 0.9300 . ?
C9A C8A 1.383(4) . ?
C9A C10A 1.383(5) . ?
C9A C12A 1.516(4) . ?
C19A C18A 1.518(4) . ?
C19A H19A 0.9700 . ?
C19A H19B 0.9700 . ?
C28A C29A 1.387(4) . ?
C28A H28A 0.9300 . ?
C16A C17A 1.534(4) . ?
C16A H16A 0.9700 . ?
C16A H16B 0.9700 . ?
C24A C25A 1.376(4) . ?
C24A H24A 0.9300 . ?
C25A H25A 0.9300 . ?
C18A C17A 1.504(4) . ?
C18A H18A 0.9700 . ?
C18A H18B 0.9700 . ?
C1A H1A1 0.9600 . ?
C1A H1A2 0.9600 . ?
C1A H1A3 0.9600 . ?
C8A H8A 0.9300 . ?
C30A C31A 1.359(5) . ?
C30A C29A 1.378(5) . ?
C30A H30A 0.9300 . ?
C29A H29A 0.9300 . ?
C17A H17A 0.9700 . ?
C17A H17B 0.9700 . ?
C10A H10A 0.9300 . ?
C31A H31A 0.9300 . ?
C12A H12A 0.9600 . ?
C12A H12B 0.9600 . ?
C12A H12C 0.9600 . ?
O5 C13 1.339(3) . ?
O5 C15 1.467(3) . ?
O4 C15 1.421(3) . ?
O4 C14 1.426(3) . ?
N2 C13 1.350(3) . ?
N2 N1 1.371(3) . ?
N2 C14 1.470(3) . ?
N1 C3 1.329(3) . ?
O3 C5 1.224(3) . ?
C14 C27 1.524(3) . ?
C14 C21 1.530(3) . ?
C4 C13 1.389(3) . ?
C4 C3 1.411(3) . ?
C4 C5 1.479(3) . ?
C15 C16 1.500(3) . ?
C15 C20 1.526(4) . ?
C27 C28 1.384(4) . ?
C27 C32 1.385(3) . ?
C21 C22 1.390(3) . ?
C21 C26 1.392(3) . ?
C3 C2 1.491(4) . ?
O1 C2 1.296(3) . ?
C26 C25 1.374(4) . ?
C26 H26 0.9300 . ?
C5 C6 1.477(3) . ?
C6 C7 1.386(4) . ?
C6 C11 1.391(4) . ?
C16 C17 1.522(4) . ?
C16 H16C 0.9700 . ?
C16 H16D 0.9700 . ?
C24 C23 1.374(4) . ?
C24 C25 1.378(4) . ?
C24 H24 0.9300 . ?
C32 C31 1.389(4) . ?
C32 H32 0.9300 . ?
C25 H25 0.9300 . ?
C31 C30 1.369(4) . ?
C31 H31 0.9300 . ?
C20 C19 1.522(4) . ?
C20 H20C 0.9700 . ?
C20 H20D 0.9700 . ?
C7 C8 1.381(4) . ?
C7 H7 0.9300 . ?
C22 C23 1.380(4) . ?
C22 H22 0.9300 . ?
C28 C29 1.377(4) . ?
C28 H28 0.9300 . ?
O2 C2 1.190(3) . ?
C11 C10 1.377(4) . ?
C11 H11 0.9300 . ?
C23 H23 0.9300 . ?
C8 C9 1.383(4) . ?
C8 H8 0.9300 . ?
C30 C29 1.373(4) . ?
C30 H30 0.9300 . ?
C29 H29 0.9300 . ?
C19 C18 1.507(5) . ?
C19 H19C 0.9700 . ?
C19 H19D 0.9700 . ?
C17 C18 1.519(5) . ?
C17 H17C 0.9700 . ?
C17 H17D 0.9700 . ?
C18 H18C 0.9700 . ?
C18 H18D 0.9700 . ?
C10 C9 1.378(5) . ?
C10 H10 0.9300 . ?
C9 C12 1.517(4) . ?
C12 H12D 0.9600 . ?
C12 H12E 0.9600 . ?
C12 H12F 0.9600 . ?

loop_
_geom_torsion_atom_site_label_1
_geom_torsion_atom_site_label_2
_geom_torsion_atom_site_label_3
_geom_torsion_atom_site_label_4
_geom_torsion
_geom_torsion_site_symmetry_1
_geom_torsion_site_symmetry_2
_geom_torsion_site_symmetry_3
_geom_torsion_site_symmetry_4
_geom_torsion_publ_flag
C3A N1A N2A C13A -1.3(3) . . . . ?
C3A N1A N2A C14A -179.4(2) . . . . ?
C15A O4A C13A N2A -19.6(3) . . . . ?
C15A O4A C13A C4A 159.9(2) . . . . ?
N1A N2A C13A O4A -179.11(19) . . . . ?
C14A N2A C13A O4A -1.0(3) . . . . ?
N1A N2A C13A C4A 1.3(3) . . . . ?
C14A N2A C13A C4A 179.4(2) . . . . ?
O4A C13A C4A C3A 179.8(2) . . . . ?
N2A C13A C4A C3A -0.7(2) . . . . ?
O4A C13A C4A C5A -1.6(4) . . . . ?
N2A C13A C4A C5A 177.9(2) . . . . ?
C15A O5A C14A N2A 39.9(3) . . . . ?
C15A O5A C14A C27A -81.9(2) . . . . ?
C15A O5A C14A C21A 156.1(2) . . . . ?
C13A N2A C14A O5A -7.4(3) . . . . ?
N1A N2A C14A O5A 170.45(18) . . . . ?
C13A N2A C14A C27A 113.9(2) . . . . ?
N1A N2A C14A C27A -68.2(3) . . . . ?
C13A N2A C14A C21A -121.8(2) . . . . ?
N1A N2A C14A C21A 56.1(3) . . . . ?
C14A O5A C15A O4A -61.4(2) . . . . ?
C14A O5A C15A C20A -174.8(2) . . . . ?
C14A O5A C15A C16A 60.0(3) . . . . ?
C13A O4A C15A O5A 46.7(2) . . . . ?
C13A O4A C15A C20A 160.44(19) . . . . ?
C13A O4A C15A C16A -78.7(2) . . . . ?
O5A C14A C21A C26A 160.0(2) . . . . ?
N2A C14A C21A C26A -86.6(3) . . . . ?
C27A C14A C21A C26A 38.0(3) . . . . ?
O5A C14A C21A C22A -21.8(3) . . . . ?
N2A C14A C21A C22A 91.6(3) . . . . ?
C27A C14A C21A C22A -143.7(2) . . . . ?
N2A N1A C3A C4A 0.8(3) . . . . ?
N2A N1A C3A C2A -179.4(2) . . . . ?
C13A C4A C3A N1A -0.1(3) . . . . ?
C5A C4A C3A N1A -178.6(2) . . . . ?
C13A C4A C3A C2A -179.9(2) . . . . ?
C5A C4A C3A C2A 1.6(4) . . . . ?
O5A C14A C27A C28A -44.9(3) . . . . ?
N2A C14A C27A C28A -162.6(2) . . . . ?
C21A C14A C27A C28A 74.3(3) . . . . ?
O5A C14A C27A C32A 136.6(2) . . . . ?
N2A C14A C27A C32A 18.9(3) . . . . ?
C21A C14A C27A C32A -104.3(3) . . . . ?
O5A C15A C20A C19A 179.3(2) . . . . ?
O4A C15A C20A C19A 64.4(3) . . . . ?
C16A C15A C20A C19A -53.9(3) . . . . ?
C26A C21A C22A C23A -1.6(4) . . . . ?
C14A C21A C22A C23A -179.9(2) . . . . ?
C28A C27A C32A C31A 1.4(4) . . . . ?
C14A C27A C32A C31A 180.0(2) . . . . ?
C13A C4A C5A O3A 30.9(4) . . . . ?
C3A C4A C5A O3A -151.0(3) . . . . ?
C13A C4A C5A C6A -147.8(2) . . . . ?
C3A C4A C5A C6A 30.4(4) . . . . ?
C7A C6A C5A O3A -147.5(3) . . . . ?
C11A C6A C5A O3A 32.7(4) . . . . ?
C7A C6A C5A C4A 31.2(4) . . . . ?
C11A C6A C5A C4A -148.6(3) . . . . ?
C21A C22A C23A C24A 1.9(4) . . . . ?
C11A C6A C7A C8A 1.3(4) . . . . ?
C5A C6A C7A C8A -178.5(3) . . . . ?
C1A O1A C2A O2A 7.8(4) . . . . ?
C1A O1A C2A C3A -170.2(2) . . . . ?
N1A C3A C2A O2A 44.1(4) . . . . ?
C4A C3A C2A O2A -136.1(3) . . . . ?
N1A C3A C2A O1A -137.9(2) . . . . ?
C4A C3A C2A O1A 41.9(4) . . . . ?
C22A C21A C26A C25A 0.1(4) . . . . ?
C14A C21A C26A C25A 178.4(3) . . . . ?
C7A C6A C11A C10A -1.7(4) . . . . ?
C5A C6A C11A C10A 178.1(3) . . . . ?
C15A C20A C19A C18A 55.3(3) . . . . ?
C32A C27A C28A C29A -1.9(4) . . . . ?
C14A C27A C28A C29A 179.5(3) . . . . ?
O5A C15A C16A C17A 174.6(2) . . . . ?
O4A C15A C16A C17A -64.2(3) . . . . ?
C20A C15A C16A C17A 52.6(3) . . . . ?
C22A C23A C24A C25A -0.7(5) . . . . ?
C23A C24A C25A C26A -0.9(5) . . . . ?
C21A C26A C25A C24A 1.2(5) . . . . ?
C20A C19A C18A C17A -56.1(4) . . . . ?
C6A C7A C8A C9A 0.9(4) . . . . ?
C10A C9A C8A C7A -2.6(5) . . . . ?
C12A C9A C8A C7A 178.7(3) . . . . ?
C31A C30A C29A C28A 0.1(5) . . . . ?
C27A C28A C29A C30A 1.1(5) . . . . ?
C19A C18A C17A C16A 55.8(4) . . . . ?
C15A C16A C17A C18A -53.9(4) . . . . ?
C6A C11A C10A C9A 0.0(5) . . . . ?
C8A C9A C10A C11A 2.1(5) . . . . ?
C12A C9A C10A C11A -179.1(3) . . . . ?
C29A C30A C31A C32A -0.6(5) . . . . ?
C27A C32A C31A C30A -0.2(4) . . . . ?
C13 N2 N1 C3 0.6(2) . . . . ?
C14 N2 N1 C3 -176.6(2) . . . . ?
C15 O4 C14 N2 43.9(2) . . . . ?
C15 O4 C14 C27 160.30(19) . . . . ?
C15 O4 C14 C21 -77.9(2) . . . . ?
C13 N2 C14 O4 -13.6(3) . . . . ?
N1 N2 C14 O4 163.26(18) . . . . ?
C13 N2 C14 C27 -127.6(2) . . . . ?
N1 N2 C14 C27 49.2(3) . . . . ?
C13 N2 C14 C21 108.0(2) . . . . ?
N1 N2 C14 C21 -75.2(3) . . . . ?
C14 O4 C15 O5 -58.9(2) . . . . ?
C14 O4 C15 C16 -172.2(2) . . . . ?
C14 O4 C15 C20 63.4(3) . . . . ?
C13 O5 C15 O4 40.3(3) . . . . ?
C13 O5 C15 C16 153.4(2) . . . . ?
C13 O5 C15 C20 -86.2(2) . . . . ?
C15 O5 C13 N2 -15.3(3) . . . . ?
C15 O5 C13 C4 170.5(2) . . . . ?
N1 N2 C13 O5 -175.74(19) . . . . ?
C14 N2 C13 O5 1.4(3) . . . . ?
N1 N2 C13 C4 -0.4(3) . . . . ?
C14 N2 C13 C4 176.7(2) . . . . ?
C3 C4 C13 O5 174.9(2) . . . . ?
C5 C4 C13 O5 1.7(4) . . . . ?
C3 C4 C13 N2 0.1(2) . . . . ?
C5 C4 C13 N2 -173.0(2) . . . . ?
O4 C14 C27 C28 156.0(2) . . . . ?
N2 C14 C27 C28 -90.9(3) . . . . ?
C21 C14 C27 C28 34.0(3) . . . . ?
O4 C14 C27 C32 -26.0(3) . . . . ?
N2 C14 C27 C32 87.1(3) . . . . ?
C21 C14 C27 C32 -148.0(2) . . . . ?
O4 C14 C21 C22 -46.6(3) . . . . ?
N2 C14 C21 C22 -164.16(19) . . . . ?
C27 C14 C21 C22 72.3(3) . . . . ?
O4 C14 C21 C26 135.1(2) . . . . ?
N2 C14 C21 C26 17.5(3) . . . . ?
C27 C14 C21 C26 -106.0(2) . . . . ?
N2 N1 C3 C4 -0.5(3) . . . . ?
N2 N1 C3 C2 -172.3(2) . . . . ?
C13 C4 C3 N1 0.2(3) . . . . ?
C5 C4 C3 N1 174.1(2) . . . . ?
C13 C4 C3 C2 171.4(2) . . . . ?
C5 C4 C3 C2 -14.8(4) . . . . ?
C22 C21 C26 C25 1.5(3) . . . . ?
C14 C21 C26 C25 179.8(2) . . . . ?
C13 C4 C5 O3 137.2(3) . . . . ?
C3 C4 C5 O3 -34.7(4) . . . . ?
C13 C4 C5 C6 -43.3(4) . . . . ?
C3 C4 C5 C6 144.8(2) . . . . ?
O3 C5 C6 C7 167.3(3) . . . . ?
C4 C5 C6 C7 -12.2(4) . . . . ?
O3 C5 C6 C11 -9.1(4) . . . . ?
C4 C5 C6 C11 171.4(2) . . . . ?
O4 C15 C16 C17 -179.0(2) . . . . ?
O5 C15 C16 C17 66.1(3) . . . . ?
C20 C15 C16 C17 -52.2(3) . . . . ?
C28 C27 C32 C31 -2.2(4) . . . . ?
C14 C27 C32 C31 179.7(2) . . . . ?
C21 C26 C25 C24 -0.4(4) . . . . ?
C23 C24 C25 C26 -0.5(4) . . . . ?
C27 C32 C31 C30 1.7(4) . . . . ?
O4 C15 C20 C19 171.1(2) . . . . ?
O5 C15 C20 C19 -66.7(3) . . . . ?
C16 C15 C20 C19 49.9(3) . . . . ?
C11 C6 C7 C8 -1.5(4) . . . . ?
C5 C6 C7 C8 -178.0(3) . . . . ?
C26 C21 C22 C23 -1.8(4) . . . . ?
C14 C21 C22 C23 179.8(2) . . . . ?
C32 C27 C28 C29 1.0(4) . . . . ?
C14 C27 C28 C29 179.1(3) . . . . ?
C1B O2 C2 O1 3.4(10) . . . . ?
C1B O2 C2 C3 -174.8(9) . . . . ?
C1 O1 C2 O2 -3.8(5) . . . . ?
C1 O1 C2 C3 174.5(3) . . . . ?
N1 C3 C2 O2 132.2(3) . . . . ?
C4 C3 C2 O2 -38.4(4) . . . . ?
N1 C3 C2 O1 -46.2(3) . . . . ?
C4 C3 C2 O1 143.2(3) . . . . ?
C7 C6 C11 C10 0.8(5) . . . . ?
C5 C6 C11 C10 177.4(3) . . . . ?
C25 C24 C23 C22 0.2(4) . . . . ?
C21 C22 C23 C24 0.9(4) . . . . ?
C6 C7 C8 C9 0.9(5) . . . . ?
C32 C31 C30 C29 0.2(5) . . . . ?
C31 C30 C29 C28 -1.3(5) . . . . ?
C27 C28 C29 C30 0.7(5) . . . . ?
C15 C20 C19 C18 -51.5(3) . . . . ?
C15 C16 C17 C18 55.8(3) . . . . ?
C20 C19 C18 C17 54.2(4) . . . . ?
C16 C17 C18 C19 -56.0(4) . . . . ?
C6 C11 C10 C9 0.6(6) . . . . ?
C11 C10 C9 C8 -1.2(6) . . . . ?
C11 C10 C9 C12 179.7(4) . . . . ?
C7 C8 C9 C10 0.4(5) . . . . ?
C7 C8 C9 C12 179.5(3) . . . . ?
